data_7706712
loop_
_publ_author_name
'Ghosh, Subrata'
'Bagchi, Sukanya'
'Kamilya, Sujit'
'Mondal, Abhishake'

_publ_section_title
;
 Effect of ligand substituents and tuning the spin-state switching in
 manganese(iii) complexes.
;
_journal_issue 13
_journal_name_full 'Dalton transactions (Cambridge, England : 2003)'
_journal_page_first 4634
_journal_page_last 4642
_journal_paper_doi 10.1039/d1dt00284h
_journal_volume 50
_journal_year 2021
_chemical_formula_sum 'C46 H30 B Br2 Mn N4 O2'
_chemical_formula_weight 896.31
_space_group_crystal_system monoclinic
_space_group_IT_number 14
_space_group_name_Hall '-P 2yn'
_space_group_name_H-M_alt 'P 1 21/n 1'
_atom_sites_solution_hydrogens mixed
_audit_creation_method SHELXL-2018/3
_audit_update_record
;
2020-12-05 deposited with the CCDC.	2021-03-01 downloaded from the CCDC.
;
_cell_angle_alpha 90
_cell_angle_beta 116.332(2)
_cell_angle_gamma 90
_cell_formula_units_Z 4
_cell_length_a 14.3170(6)
_cell_length_b 21.8581(9)
_cell_length_c 14.4597(6)
_cell_measurement_reflns_used 9942
_cell_measurement_temperature 100(2)
_cell_measurement_theta_max 25.14
_cell_measurement_theta_min 2.5
_cell_volume 4055.5(3)
_computing_cell_refinement 'Bruker SAINT'
_computing_data_collection 'Bruker APEX2'
_computing_data_reduction 'Bruker SAINT'
_computing_structure_refinement 'SHELXL-2018/3 (Sheldrick, 2018)'
_computing_structure_solution 'SHELXT 2014/5 (Sheldrick, 2014)'
_diffrn_ambient_temperature 100(2)
_diffrn_measured_fraction_theta_full 1.000
_diffrn_measured_fraction_theta_max 0.991
_diffrn_measurement_device_type 'Bruker APEX-II CCD'
_diffrn_measurement_method '\f and \w scans'
_diffrn_radiation_type MoK\a
_diffrn_radiation_wavelength 0.71073
_diffrn_reflns_av_R_equivalents 0.1433
_diffrn_reflns_av_unetI/netI 0.0739
_diffrn_reflns_Laue_measured_fraction_full 1.000
_diffrn_reflns_Laue_measured_fraction_max 0.991
_diffrn_reflns_limit_h_max 20
_diffrn_reflns_limit_h_min -20
_diffrn_reflns_limit_k_max 31
_diffrn_reflns_limit_k_min -31
_diffrn_reflns_limit_l_max 20
_diffrn_reflns_limit_l_min -20
_diffrn_reflns_number 177897
_diffrn_reflns_point_group_measured_fraction_full 1.000
_diffrn_reflns_point_group_measured_fraction_max 0.991
_diffrn_reflns_theta_full 25.242
_diffrn_reflns_theta_max 30.690
_diffrn_reflns_theta_min 1.666
_diffrn_source 'sealed tube'
_exptl_absorpt_coefficient_mu 2.339
_exptl_absorpt_correction_T_max 0.746
_exptl_absorpt_correction_T_min 0.643
_exptl_absorpt_correction_type multi-scan
_exptl_absorpt_process_details SADABS
_exptl_crystal_colour Brown
_exptl_crystal_density_diffrn 1.468
_exptl_crystal_description Parallelepiped
_exptl_crystal_F_000 1800
_exptl_crystal_size_max 0.48
_exptl_crystal_size_mid 0.32
_exptl_crystal_size_min 0.17
_refine_diff_density_max 0.741
_refine_diff_density_min -0.765
_refine_diff_density_rms 0.114
_refine_ls_extinction_coef 0.0049(3)
_refine_ls_extinction_expression Fc^*^=kFc[1+0.001xFc^2^\l^3^/sin(2\q)]^-1/4^
_refine_ls_extinction_method 'SHELXL-2018/3 (Sheldrick 2018)'
_refine_ls_goodness_of_fit_ref 1.073
_refine_ls_hydrogen_treatment mixed
_refine_ls_matrix_type full
_refine_ls_number_parameters 670
_refine_ls_number_reflns 12472
_refine_ls_number_restraints 60
_refine_ls_restrained_S_all 1.071
_refine_ls_R_factor_all 0.1160
_refine_ls_R_factor_gt 0.0651
_refine_ls_shift/su_max 0.001
_refine_ls_shift/su_mean 0.000
_refine_ls_structure_factor_coef Fsqd
_refine_ls_weighting_details 'w=1/[\s^2^(Fo^2^)+(0.0250P)^2^+16.5524P] where P=(Fo^2^+2Fc^2^)/3'
_refine_ls_weighting_scheme calc
_refine_ls_wR_factor_gt 0.1436
_refine_ls_wR_factor_ref 0.1650
_reflns_Friedel_coverage 0.000
_reflns_number_gt 7881
_reflns_number_total 12472
_reflns_threshold_expression 'I > 2\s(I)'
_cod_data_source_file d1dt00284h2.cif
_cod_data_source_block Complex2_100K
_cod_depositor_comments 'Adding full bibliography for 7706708--7706712.cif.'
_cod_original_sg_symbol_H-M 'P 21/n'
_cod_database_code 7706712
_shelx_shelxl_version_number 2018/3
_shelx_space_group_comment
;
The symmetry employed for this shelxl refinement is uniquely defined
by the following loop, which should always be used as a source of
symmetry information in preference to the above space-group names.
They are only intended as comments.
;
_shelx_estimated_absorpt_t_min 0.663
_shelx_estimated_absorpt_t_max 0.846

loop_
_space_group_symop_operation_xyz
'x, y, z'
'-x+1/2, y+1/2, -z+1/2'
'-x, -y, -z'
'x-1/2, -y-1/2, z-1/2'

loop_
_atom_site_label
_atom_site_type_symbol
_atom_site_fract_x
_atom_site_fract_y
_atom_site_fract_z
_atom_site_U_iso_or_equiv
_atom_site_adp_type
_atom_site_occupancy
_atom_site_site_symmetry_order
_atom_site_calc_flag
_atom_site_refinement_flags_posn
_atom_site_refinement_flags_adp
_atom_site_refinement_flags_occupancy
_atom_site_disorder_assembly
_atom_site_disorder_group
Br2 Br 0.43042(4) 0.48214(2) 0.24460(4) 0.04485(16) Uani 1 1 d . . . . .
Mn1 Mn 0.84190(4) 0.31266(3) 0.66251(5) 0.02636(15) Uani 1 1 d . . . . .
O1 O 0.9858(2) 0.29942(14) 0.7257(2) 0.0292(6) Uani 1 1 d . . . . .
O2 O 0.6969(2) 0.32079(14) 0.6022(2) 0.0294(6) Uani 1 1 d . . . . .
N2 N 0.8299(2) 0.21836(18) 0.6520(3) 0.0288(7) Uani 1 1 d . . . . .
N4 N 0.8663(3) 0.40141(17) 0.6960(3) 0.0291(7) Uani 1 1 d . . . . .
N3 N 0.8346(3) 0.31441(17) 0.5212(3) 0.0302(8) Uani 1 1 d . . . . .
N1 N 0.8355(3) 0.29999(18) 0.8017(3) 0.0298(8) Uani 1 1 d . . . . .
C19 C 1.2230(3) 0.4138(2) 0.7491(4) 0.0346(10) Uani 1 1 d . . . . .
C20 C 1.2369(3) 0.3510(2) 0.7537(3) 0.0289(9) Uani 1 1 d . . . . .
H20 H 1.300606 0.334331 0.764086 0.035 Uiso 1 1 calc R U . . .
C21 C 1.1548(3) 0.3133(2) 0.7427(3) 0.0280(8) Uani 1 1 d . . . . .
H21 H 1.163846 0.271075 0.745674 0.034 Uiso 1 1 calc R U . . .
C22 C 1.0583(3) 0.3376(2) 0.7272(3) 0.0251(8) Uani 1 1 d . . . . .
C12 C 0.6408(3) 0.3563(2) 0.5224(3) 0.0285(8) Uani 1 1 d . . . . .
C7 C 0.6710(3) 0.3699(2) 0.4436(3) 0.0295(9) Uani 1 1 d . . . . .
C6 C 0.7614(3) 0.3412(2) 0.4427(4) 0.0330(9) Uani 1 1 d . . . . .
H6 H 0.767393 0.341914 0.381234 0.040 Uiso 1 1 calc R U . . .
C5 C 0.9061(3) 0.2748(2) 0.4999(3) 0.0350(10) Uani 1 1 d . . . . .
H5A H 0.977479 0.282677 0.549942 0.042 Uiso 1 1 calc R U . . .
H5B H 0.899995 0.283486 0.431667 0.042 Uiso 1 1 calc R U . . .
C4 C 0.8784(3) 0.2081(2) 0.5064(3) 0.0350(10) Uani 1 1 d . . . . .
H4B H 0.805602 0.202032 0.458941 0.042 Uiso 1 1 calc R U . . .
H4A H 0.919256 0.182625 0.483036 0.042 Uiso 1 1 calc R U . . .
C3 C 0.8961(3) 0.1862(2) 0.6128(3) 0.0309(9) Uani 1 1 d . . . . .
H3B H 0.881766 0.142700 0.609772 0.037 Uiso 1 1 calc R U . . .
H3A H 0.968694 0.192336 0.660894 0.037 Uiso 1 1 calc R U . . .
C2 C 0.8504(3) 0.1951(2) 0.7558(3) 0.0312(9) Uani 1 1 d . . . . .
H2A H 0.924838 0.194234 0.800044 0.037 Uiso 1 1 calc R U . . .
H2B H 0.823634 0.153815 0.750167 0.037 Uiso 1 1 calc R U . . .
C1 C 0.7978(3) 0.2365(2) 0.8013(3) 0.0350(10) Uani 1 1 d . . . . .
H1B H 0.722787 0.234616 0.760451 0.042 Uiso 1 1 calc R U . . .
H1A H 0.814435 0.223686 0.871095 0.042 Uiso 1 1 calc R U . . .
C13 C 0.7729(3) 0.3443(2) 0.8294(4) 0.0362(10) Uani 1 1 d . . . . .
H13A H 0.778944 0.334118 0.897148 0.043 Uiso 1 1 calc R U . . .
H13B H 0.700090 0.340558 0.780287 0.043 Uiso 1 1 calc R U . . .
C14 C 0.8073(3) 0.4102(2) 0.8303(3) 0.0352(10) Uani 1 1 d . . . . .
H14B H 0.880317 0.413569 0.879104 0.042 Uiso 1 1 calc R U . . .
H14A H 0.768098 0.436166 0.854934 0.042 Uiso 1 1 calc R U . . .
C15 C 0.7934(3) 0.4344(2) 0.7256(3) 0.0332(10) Uani 1 1 d . . . . .
H15A H 0.722233 0.427867 0.673971 0.040 Uiso 1 1 calc R U . . .
H15B H 0.807775 0.477935 0.730063 0.040 Uiso 1 1 calc R U . . .
C16 C 0.9517(3) 0.4298(2) 0.7143(3) 0.0308(9) Uani 1 1 d . . . . .
H16 H 0.953553 0.471735 0.725589 0.037 Uiso 1 1 calc R U . . .
C17 C 1.0450(3) 0.4013(2) 0.7188(3) 0.0271(8) Uani 1 1 d . . . . .
C18 C 1.1284(3) 0.4389(2) 0.7318(3) 0.0325(9) Uani 1 1 d . . . . .
H18 H 1.120208 0.481178 0.728658 0.039 Uiso 1 1 calc R U . . .
C8 C 0.6069(3) 0.4070(2) 0.3605(4) 0.0344(10) Uani 1 1 d . . . . .
H8 H 0.625597 0.414923 0.307690 0.041 Uiso 1 1 calc R U . . .
C9 C 0.5166(3) 0.4318(2) 0.3560(4) 0.0347(10) Uani 1 1 d . . . . .
C10 C 0.4871(3) 0.4194(2) 0.4340(4) 0.0345(10) Uani 1 1 d . . . . .
H10 H 0.426834 0.436739 0.431732 0.041 Uiso 1 1 calc R U . . .
C11 C 0.5476(3) 0.3814(2) 0.5145(3) 0.0332(10) Uani 1 1 d . . . . .
H11 H 0.525876 0.372176 0.564752 0.040 Uiso 1 1 calc R U . . .
B1 B 0.4719(5) 0.1524(3) 0.6899(5) 0.0412(13) Uani 1 1 d . . . . .
C41 C 0.5249(4) 0.1409(2) 0.6109(4) 0.0354(10) Uani 1 1 d . . . . .
C46 C 0.5436(3) 0.1876(2) 0.5541(3) 0.0322(9) Uani 1 1 d . . . . .
C45 C 0.5905(3) 0.1769(2) 0.4893(3) 0.0303(9) Uani 1 1 d . . . . .
C44 C 0.6231(3) 0.1187(2) 0.4797(3) 0.0314(9) Uani 1 1 d . . . . .
C35 C 0.3485(4) 0.1308(2) 0.6372(4) 0.0431(12) Uani 1 1 d . . . . .
C36 C 0.3127(4) 0.0783(2) 0.5785(4) 0.0400(11) Uani 1 1 d . . . . .
C37 C 0.2118(5) 0.0561(3) 0.5385(5) 0.0598(15) Uani 1 1 d . . . . .
C42 C 0.5557(4) 0.0823(2) 0.5959(3) 0.0347(10) Uani 1 1 d . . . . .
C43 C 0.6049(3) 0.0713(2) 0.5333(3) 0.0323(9) Uani 1 1 d . . . . .
Br1A Br 1.33179(9) 0.46513(5) 0.75720(19) 0.0383(3) Uani 0.742(5) 1 d . . P A 1
C32A C 0.6341(7) 0.0388(4) 0.9846(6) 0.053(2) Uani 0.742(5) 1 d . . P A 1
C33A C 0.5277(9) 0.0578(5) 0.9454(9) 0.058(3) Uani 0.742(5) 1 d . . P A 1
C34A C 0.4830(9) 0.0913(5) 0.8535(11) 0.041(3) Uani 0.742(5) 1 d . . P A 1
C29A C 0.5350(8) 0.1067(4) 0.7973(8) 0.0286(19) Uani 0.742(5) 1 d . . P A 1
C27A C 0.5710(4) 0.2986(3) 0.8749(5) 0.0314(13) Uani 0.742(5) 1 d . . P A 1
C28A C 0.5581(4) 0.2385(3) 0.8383(4) 0.0271(12) Uani 0.742(5) 1 d . . P A 1
C38A C 0.1370(9) 0.0853(6) 0.5693(9) 0.075(4) Uani 0.742(5) 1 d . . P A 1
C39A C 0.1719(7) 0.1382(5) 0.6297(6) 0.058(2) Uani 0.742(5) 1 d . . P A 1
C40A C 0.2717(8) 0.1588(5) 0.6646(7) 0.056(3) Uani 0.742(5) 1 d . . P A 1
C30A C 0.6403(6) 0.0891(4) 0.8381(6) 0.0327(15) Uani 0.742(5) 1 d . . P A 1
C31A C 0.6895(6) 0.0551(4) 0.9301(5) 0.0387(15) Uani 0.742(5) 1 d . . P A 1
C24A C 0.4413(5) 0.2712(3) 0.6716(5) 0.0325(13) Uani 0.742(5) 1 d . . P A 1
C23A C 0.4933(4) 0.2222(3) 0.7358(5) 0.0283(12) Uani 0.742(5) 1 d . . P A 1
C26A C 0.5196(5) 0.3461(3) 0.8086(5) 0.0308(13) Uani 0.742(5) 1 d . . P A 1
C25A C 0.4537(7) 0.3326(3) 0.7050(7) 0.0334(15) Uani 0.742(5) 1 d . . P A 1
C26B C 0.4099(11) 0.3592(7) 0.6564(12) 0.019(3) Uani 0.258(5) 1 d . . P A 2
C24B C 0.3555(13) 0.2585(7) 0.5893(10) 0.025(3) Uani 0.258(5) 1 d . U P A 2
C23B C 0.4334(12) 0.2286(9) 0.6733(12) 0.026(3) Uani 0.258(5) 1 d . U P A 2
C25B C 0.3421(14) 0.3212(8) 0.5820(14) 0.033(4) Uani 0.258(5) 1 d . U P A 2
C28B C 0.4979(12) 0.2673(9) 0.7518(12) 0.027(3) Uani 0.258(5) 1 d . U P A 2
C30B C 0.6246(15) 0.1182(11) 0.8182(17) 0.035(5) Uani 0.258(5) 1 d . U P A 2
C31B C 0.6895(15) 0.0977(13) 0.9180(14) 0.046(5) Uani 0.258(5) 1 d . U P A 2
C39B C 0.1638(15) 0.1612(11) 0.567(2) 0.051(6) Uani 0.258(5) 1 d . . P A 2
C32B C 0.6454(19) 0.0826(14) 0.9901(15) 0.051(5) Uani 0.258(5) 1 d . U P A 2
C38B C 0.1394(14) 0.1014(11) 0.530(2) 0.044(6) Uani 0.258(5) 1 d . . P A 2
C27B C 0.4876(17) 0.3313(10) 0.751(2) 0.029(4) Uiso 0.258(5) 1 d . U P A 2
C29B C 0.5203(19) 0.1274(9) 0.785(2) 0.017(4) Uani 0.258(5) 1 d . U P A 2
C33B C 0.545(2) 0.0883(14) 0.954(2) 0.047(6) Uani 0.258(5) 1 d . U P A 2
C40B C 0.2728(18) 0.1755(14) 0.626(3) 0.059(9) Uani 0.258(5) 1 d . . P A 2
C34B C 0.466(3) 0.1096(17) 0.854(3) 0.047(7) Uani 0.258(5) 1 d . U P A 2
Br1B Br 1.3490(2) 0.46643(15) 0.8040(4) 0.0306(7) Uani 0.258(5) 1 d . . P A 2
H36 H 0.360(4) 0.054(2) 0.571(4) 0.037(13) Uiso 1 1 d . . . . .
H46 H 0.531(4) 0.230(3) 0.561(4) 0.046(15) Uiso 1 1 d . . . . .
H43 H 0.628(4) 0.037(3) 0.527(5) 0.054(17) Uiso 1 1 d . . . . .
H42 H 0.537(4) 0.052(2) 0.623(4) 0.032(13) Uiso 1 1 d . . . . .
H45 H 0.601(4) 0.211(2) 0.450(4) 0.041(14) Uiso 1 1 d . . . . .
H44 H 0.661(4) 0.116(3) 0.446(5) 0.055(17) Uiso 1 1 d . . . . .

loop_
_atom_site_aniso_label
_atom_site_aniso_U_11
_atom_site_aniso_U_22
_atom_site_aniso_U_33
_atom_site_aniso_U_23
_atom_site_aniso_U_13
_atom_site_aniso_U_12
Br2 0.0310(2) 0.0439(3) 0.0593(3) 0.0187(2) 0.0197(2) 0.0063(2)
Mn1 0.0185(3) 0.0377(4) 0.0223(3) -0.0067(3) 0.0085(2) -0.0036(2)
O1 0.0210(13) 0.0371(17) 0.0283(15) -0.0054(13) 0.0099(11) -0.0040(12)
O2 0.0201(13) 0.0407(17) 0.0269(14) -0.0045(13) 0.0100(11) -0.0034(12)
N2 0.0210(15) 0.042(2) 0.0225(17) -0.0033(15) 0.0086(13) -0.0007(14)
N4 0.0205(15) 0.041(2) 0.0258(17) -0.0047(15) 0.0105(13) -0.0008(14)
N3 0.0235(16) 0.038(2) 0.0316(18) 0.0032(16) 0.0147(14) 0.0015(15)
N1 0.0232(16) 0.042(2) 0.0261(17) -0.0065(15) 0.0123(14) -0.0033(15)
C19 0.026(2) 0.035(2) 0.048(3) -0.002(2) 0.0211(19) -0.0029(17)
C20 0.0232(18) 0.040(2) 0.025(2) -0.0036(18) 0.0126(16) -0.0016(17)
C21 0.0246(18) 0.033(2) 0.0263(19) 0.0017(17) 0.0111(16) 0.0010(16)
C22 0.0215(17) 0.036(2) 0.0176(17) -0.0058(16) 0.0080(14) -0.0037(16)
C12 0.0229(18) 0.034(2) 0.027(2) -0.0072(17) 0.0098(16) -0.0061(16)
C7 0.0227(18) 0.036(2) 0.030(2) -0.0005(18) 0.0120(16) -0.0017(16)
C6 0.027(2) 0.043(3) 0.033(2) 0.0009(19) 0.0167(18) -0.0011(18)
C5 0.028(2) 0.055(3) 0.025(2) 0.001(2) 0.0132(17) 0.008(2)
C4 0.031(2) 0.048(3) 0.026(2) -0.0082(19) 0.0127(18) 0.0023(19)
C3 0.0257(19) 0.040(2) 0.025(2) -0.0057(18) 0.0101(16) -0.0009(17)
C2 0.028(2) 0.040(2) 0.025(2) 0.0010(18) 0.0121(17) 0.0001(18)
C1 0.029(2) 0.050(3) 0.029(2) -0.005(2) 0.0157(18) -0.0072(19)
C13 0.025(2) 0.056(3) 0.032(2) -0.006(2) 0.0163(18) -0.0023(19)
C14 0.0243(19) 0.050(3) 0.034(2) -0.017(2) 0.0157(18) -0.0034(18)
C15 0.0227(18) 0.045(3) 0.033(2) -0.011(2) 0.0131(17) 0.0000(18)
C16 0.028(2) 0.035(2) 0.031(2) -0.0052(18) 0.0148(17) -0.0013(17)
C17 0.0229(18) 0.041(2) 0.0192(18) -0.0037(17) 0.0114(15) -0.0006(17)
C18 0.028(2) 0.034(2) 0.038(2) -0.0037(19) 0.0171(18) -0.0013(17)
C8 0.031(2) 0.040(3) 0.035(2) 0.004(2) 0.0168(19) -0.0017(18)
C9 0.030(2) 0.031(2) 0.043(3) -0.001(2) 0.0154(19) -0.0037(18)
C10 0.0237(19) 0.040(3) 0.040(2) -0.003(2) 0.0138(18) -0.0002(18)
C11 0.027(2) 0.047(3) 0.028(2) -0.0019(19) 0.0143(17) -0.0030(18)
B1 0.061(4) 0.034(3) 0.045(3) -0.013(2) 0.039(3) -0.009(3)
C41 0.044(2) 0.034(2) 0.032(2) -0.0036(19) 0.020(2) 0.000(2)
C46 0.034(2) 0.033(2) 0.032(2) -0.0023(19) 0.0170(18) 0.0034(18)
C45 0.0277(19) 0.040(3) 0.0218(19) 0.0017(18) 0.0101(16) -0.0003(18)
C44 0.0255(19) 0.049(3) 0.0171(18) -0.0072(18) 0.0072(16) 0.0027(18)
C35 0.053(3) 0.046(3) 0.037(3) 0.003(2) 0.026(2) 0.013(2)
C36 0.049(3) 0.041(3) 0.038(3) 0.007(2) 0.027(2) 0.007(2)
C37 0.054(3) 0.070(4) 0.055(4) 0.012(3) 0.023(3) 0.005(3)
C42 0.046(3) 0.033(2) 0.025(2) -0.0026(18) 0.016(2) 0.002(2)
C43 0.034(2) 0.036(2) 0.0203(19) -0.0037(18) 0.0068(17) 0.0094(19)
Br1A 0.0271(4) 0.0336(4) 0.0581(9) -0.0095(5) 0.0224(5) -0.0066(3)
C32A 0.079(6) 0.057(5) 0.032(4) -0.002(4) 0.032(4) 0.005(5)
C33A 0.071(7) 0.071(7) 0.048(5) -0.002(5) 0.041(5) -0.004(6)
C34A 0.037(4) 0.060(7) 0.037(4) -0.010(5) 0.027(4) 0.007(4)
C29A 0.045(5) 0.022(5) 0.022(4) -0.005(4) 0.018(4) -0.001(4)
C27A 0.028(3) 0.036(3) 0.037(3) -0.011(3) 0.020(2) -0.005(2)
C28A 0.023(2) 0.033(3) 0.028(3) -0.006(2) 0.013(2) -0.004(2)
C38A 0.063(6) 0.112(10) 0.067(6) 0.063(7) 0.044(5) 0.028(6)
C39A 0.068(6) 0.077(6) 0.033(4) 0.017(4) 0.025(4) 0.028(5)
C40A 0.057(6) 0.083(7) 0.041(4) 0.032(4) 0.032(4) 0.037(5)
C30A 0.038(4) 0.032(4) 0.027(3) -0.005(3) 0.014(3) -0.006(3)
C31A 0.053(4) 0.040(4) 0.019(3) -0.006(3) 0.012(3) -0.006(3)
C24A 0.033(3) 0.039(4) 0.030(3) -0.001(3) 0.019(3) 0.006(3)
C23A 0.023(3) 0.036(4) 0.029(3) -0.006(3) 0.014(3) -0.001(2)
C26A 0.029(3) 0.030(3) 0.036(3) -0.011(3) 0.017(3) -0.005(2)
C25A 0.044(4) 0.033(4) 0.038(4) 0.001(3) 0.030(4) 0.004(3)
C26B 0.021(6) 0.018(7) 0.024(7) 0.005(6) 0.015(6) 0.008(6)
C24B 0.046(9) 0.023(7) 0.008(6) 0.002(5) 0.013(6) 0.007(6)
C23B 0.021(7) 0.039(10) 0.017(7) 0.003(7) 0.008(6) 0.004(7)
C25B 0.041(9) 0.027(8) 0.036(9) 0.007(7) 0.022(8) 0.001(7)
C28B 0.026(7) 0.040(10) 0.017(7) 0.000(7) 0.012(6) -0.002(7)
C30B 0.019(8) 0.040(12) 0.029(10) -0.009(9) -0.005(7) 0.001(8)
C31B 0.034(9) 0.079(15) 0.018(8) -0.016(10) 0.005(7) 0.003(10)
C39B 0.025(9) 0.051(13) 0.064(15) -0.003(11) 0.009(9) -0.002(8)
C32B 0.058(12) 0.073(15) 0.019(8) 0.005(10) 0.015(8) 0.022(12)
C38B 0.013(7) 0.039(12) 0.074(17) -0.021(12) 0.013(10) -0.013(7)
C29B 0.016(8) 0.012(10) 0.023(8) 0.004(8) 0.008(6) 0.001(7)
C33B 0.054(12) 0.076(17) 0.023(9) -0.019(12) 0.028(8) -0.019(13)
C40B 0.027(10) 0.069(19) 0.10(2) -0.056(18) 0.043(15) -0.029(12)
C34B 0.072(18) 0.054(17) 0.023(10) 0.002(11) 0.030(11) 0.026(12)
Br1B 0.0222(10) 0.0385(11) 0.0343(16) 0.0008(12) 0.0156(11) -0.0014(8)

loop_
_atom_type_symbol
_atom_type_description
_atom_type_scat_dispersion_real
_atom_type_scat_dispersion_imag
_atom_type_scat_source
C C 0.0033 0.0016 'International Tables Vol C Tables 4.2.6.8 and 6.1.1.4'
H H 0.0000 0.0000 'International Tables Vol C Tables 4.2.6.8 and 6.1.1.4'
N N 0.0061 0.0033 'International Tables Vol C Tables 4.2.6.8 and 6.1.1.4'
O O 0.0106 0.0060 'International Tables Vol C Tables 4.2.6.8 and 6.1.1.4'
B B 0.0013 0.0007 'International Tables Vol C Tables 4.2.6.8 and 6.1.1.4'
Mn Mn 0.3368 0.7283 'International Tables Vol C Tables 4.2.6.8 and 6.1.1.4'
Br Br -0.2901 2.4595 'International Tables Vol C Tables 4.2.6.8 and 6.1.1.4'

loop_
_geom_angle_atom_site_label_1
_geom_angle_atom_site_label_2
_geom_angle_atom_site_label_3
_geom_angle
_geom_angle_site_symmetry_1
_geom_angle_site_symmetry_3
_geom_angle_publ_flag
O2 Mn1 O1 176.26(14) . . ?
O2 Mn1 N4 93.44(14) . . ?
O1 Mn1 N4 89.73(13) . . ?
O2 Mn1 N3 88.68(13) . . ?
O1 Mn1 N3 92.81(13) . . ?
N4 Mn1 N3 98.84(15) . . ?
O2 Mn1 N2 91.23(13) . . ?
O1 Mn1 N2 85.36(13) . . ?
N4 Mn1 N2 171.12(14) . . ?
N3 Mn1 N2 88.80(15) . . ?
O2 Mn1 N1 87.01(13) . . ?
O1 Mn1 N1 91.09(13) . . ?
N4 Mn1 N1 88.44(15) . . ?
N3 Mn1 N1 171.75(15) . . ?
N2 Mn1 N1 84.26(14) . . ?
C22 O1 Mn1 126.7(3) . . ?
C12 O2 Mn1 125.6(3) . . ?
C3 N2 C2 110.6(3) . . ?
C3 N2 Mn1 117.1(3) . . ?
C2 N2 Mn1 107.1(3) . . ?
C16 N4 C15 115.6(4) . . ?
C16 N4 Mn1 124.5(3) . . ?
C15 N4 Mn1 118.3(3) . . ?
C6 N3 C5 116.7(4) . . ?
C6 N3 Mn1 124.1(3) . . ?
C5 N3 Mn1 118.4(3) . . ?
C1 N1 C13 110.3(3) . . ?
C1 N1 Mn1 107.0(3) . . ?
C13 N1 Mn1 117.7(3) . . ?
C18 C19 C20 120.9(4) . . ?
C18 C19 Br1A 119.6(4) . . ?
C20 C19 Br1A 119.4(3) . . ?
C18 C19 Br1B 119.2(4) . . ?
C20 C19 Br1B 118.0(3) . . ?
C19 C20 C21 119.2(4) . . ?
C19 C20 H20 120.4 . . ?
C21 C20 H20 120.4 . . ?
C20 C21 C22 121.3(4) . . ?
C20 C21 H21 119.4 . . ?
C22 C21 H21 119.4 . . ?
O1 C22 C21 118.3(4) . . ?
O1 C22 C17 123.2(4) . . ?
C21 C22 C17 118.4(4) . . ?
O2 C12 C11 119.3(4) . . ?
O2 C12 C7 122.5(4) . . ?
C11 C12 C7 118.1(4) . . ?
C8 C7 C12 119.5(4) . . ?
C8 C7 C6 119.5(4) . . ?
C12 C7 C6 120.7(4) . . ?
N3 C6 C7 124.7(4) . . ?
N3 C6 H6 117.7 . . ?
C7 C6 H6 117.7 . . ?
N3 C5 C4 109.0(3) . . ?
N3 C5 H5A 109.9 . . ?
C4 C5 H5A 109.9 . . ?
N3 C5 H5B 109.9 . . ?
C4 C5 H5B 109.9 . . ?
H5A C5 H5B 108.3 . . ?
C3 C4 C5 115.6(4) . . ?
C3 C4 H4B 108.4 . . ?
C5 C4 H4B 108.4 . . ?
C3 C4 H4A 108.4 . . ?
C5 C4 H4A 108.4 . . ?
H4B C4 H4A 107.5 . . ?
N2 C3 C4 113.0(4) . . ?
N2 C3 H3B 109.0 . . ?
C4 C3 H3B 109.0 . . ?
N2 C3 H3A 109.0 . . ?
C4 C3 H3A 109.0 . . ?
H3B C3 H3A 107.8 . . ?
N2 C2 C1 108.9(4) . . ?
N2 C2 H2A 109.9 . . ?
C1 C2 H2A 109.9 . . ?
N2 C2 H2B 109.9 . . ?
C1 C2 H2B 109.9 . . ?
H2A C2 H2B 108.3 . . ?
N1 C1 C2 108.2(3) . . ?
N1 C1 H1B 110.1 . . ?
C2 C1 H1B 110.1 . . ?
N1 C1 H1A 110.1 . . ?
C2 C1 H1A 110.1 . . ?
H1B C1 H1A 108.4 . . ?
N1 C13 C14 112.7(3) . . ?
N1 C13 H13A 109.0 . . ?
C14 C13 H13A 109.0 . . ?
N1 C13 H13B 109.0 . . ?
C14 C13 H13B 109.0 . . ?
H13A C13 H13B 107.8 . . ?
C13 C14 C15 114.8(4) . . ?
C13 C14 H14B 108.6 . . ?
C15 C14 H14B 108.6 . . ?
C13 C14 H14A 108.6 . . ?
C15 C14 H14A 108.6 . . ?
H14B C14 H14A 107.6 . . ?
N4 C15 C14 108.6(4) . . ?
N4 C15 H15A 110.0 . . ?
C14 C15 H15A 110.0 . . ?
N4 C15 H15B 110.0 . . ?
C14 C15 H15B 110.0 . . ?
H15A C15 H15B 108.3 . . ?
N4 C16 C17 125.0(4) . . ?
N4 C16 H16 117.5 . . ?
C17 C16 H16 117.5 . . ?
C18 C17 C22 119.9(4) . . ?
C18 C17 C16 118.1(4) . . ?
C22 C17 C16 121.2(4) . . ?
C19 C18 C17 120.3(4) . . ?
C19 C18 H18 119.8 . . ?
C17 C18 H18 119.8 . . ?
C9 C8 C7 120.8(4) . . ?
C9 C8 H8 119.6 . . ?
C7 C8 H8 119.6 . . ?
C8 C9 C10 120.0(4) . . ?
C8 C9 Br2 121.0(4) . . ?
C10 C9 Br2 119.0(3) . . ?
C11 C10 C9 119.9(4) . . ?
C11 C10 H10 120.1 . . ?
C9 C10 H10 120.1 . . ?
C10 C11 C12 121.6(4) . . ?
C10 C11 H11 119.2 . . ?
C12 C11 H11 119.2 . . ?
C29B B1 C41 117.1(11) . . ?
C23A B1 C41 111.2(4) . . ?
C29B B1 C35 108.4(11) . . ?
C23A B1 C35 115.0(4) . . ?
C41 B1 C35 111.3(4) . . ?
C23A B1 C29A 104.2(5) . . ?
C41 B1 C29A 108.5(5) . . ?
C35 B1 C29A 106.0(5) . . ?
C29B B1 C23B 121.3(12) . . ?
C41 B1 C23B 105.4(6) . . ?
C35 B1 C23B 90.0(6) . . ?
C42 C41 C46 114.6(4) . . ?
C42 C41 B1 121.3(4) . . ?
C46 C41 B1 124.0(4) . . ?
C45 C46 C41 122.9(4) . . ?
C45 C46 H46 114(3) . . ?
C41 C46 H46 123(3) . . ?
C44 C45 C46 120.5(4) . . ?
C44 C45 H45 119(3) . . ?
C46 C45 H45 120(3) . . ?
C45 C44 C43 118.4(4) . . ?
C45 C44 H44 116(4) . . ?
C43 C44 H44 126(4) . . ?
C36 C35 C40B 116.5(10) . . ?
C36 C35 C40A 113.3(7) . . ?
C36 C35 B1 123.3(4) . . ?
C40B C35 B1 117.7(9) . . ?
C40A C35 B1 122.4(6) . . ?
C37 C36 C35 125.4(5) . . ?
C37 C36 H36 117(3) . . ?
C35 C36 H36 118(3) . . ?
C36 C37 C38B 112.7(9) . . ?
C36 C37 C38A 119.1(8) . . ?
C43 C42 C41 122.8(5) . . ?
C43 C42 H42 120(3) . . ?
C41 C42 H42 117(3) . . ?
C44 C43 C42 120.7(4) . . ?
C44 C43 H43 115(4) . . ?
C42 C43 H43 124(4) . . ?
C31A C32A C33A 118.4(8) . . ?
C34A C33A C32A 119.1(9) . . ?
C29A C34A C33A 123.6(10) . . ?
C34A C29A C30A 116.7(9) . . ?
C34A C29A B1 118.2(8) . . ?
C30A C29A B1 124.8(8) . . ?
C26A C27A C28A 120.2(6) . . ?
C27A C28A C23A 123.6(6) . . ?
C39A C38A C37 116.0(9) . . ?
C40A C39A C38A 121.9(9) . . ?
C39A C40A C35 123.6(10) . . ?
C29A C30A C31A 122.2(7) . . ?
C32A C31A C30A 119.9(7) . . ?
C23A C24A C25A 123.6(7) . . ?
C24A C23A C28A 114.6(6) . . ?
C24A C23A B1 119.7(6) . . ?
C28A C23A B1 125.6(5) . . ?
C27A C26A C25A 118.8(6) . . ?
C26A C25A C24A 119.2(7) . . ?
C25B C26B C27B 117.7(16) . . ?
C25B C24B C23B 124.2(16) . . ?
C28B C23B C24B 114.3(18) . . ?
C28B C23B B1 114.5(13) . . ?
C24B C23B B1 130.7(14) . . ?
C26B C25B C24B 121.2(16) . . ?
C23B C28B C27B 124.9(18) . . ?
C29B C30B C31B 122(2) . . ?
C30B C31B C32B 120.2(19) . . ?
C38B C39B C40B 117(2) . . ?
C33B C32B C31B 116.2(19) . . ?
C37 C38B C39B 125.3(15) . . ?
C28B C27B C26B 117(2) . . ?
B1 C29B C30B 114(2) . . ?
B1 C29B C34B 125(2) . . ?
C30B C29B C34B 121(2) . . ?
C32B C33B C34B 131(3) . . ?
C35 C40B C39B 119.5(19) . . ?
C33B C34B C29B 109(3) . . ?

loop_
_geom_bond_atom_site_label_1
_geom_bond_atom_site_label_2
_geom_bond_distance
_geom_bond_site_symmetry_2
_geom_bond_publ_flag
Br2 C9 1.888(5) . ?
Mn1 O2 1.869(3) . ?
Mn1 O1 1.869(3) . ?
Mn1 N4 1.992(4) . ?
Mn1 N3 1.999(4) . ?
Mn1 N2 2.068(4) . ?
Mn1 N1 2.074(3) . ?
O1 C22 1.323(5) . ?
O2 C12 1.325(5) . ?
N2 C3 1.479(5) . ?
N2 C2 1.485(5) . ?
N4 C16 1.288(5) . ?
N4 C15 1.479(5) . ?
N3 C6 1.293(6) . ?
N3 C5 1.474(5) . ?
N1 C1 1.489(6) . ?
N1 C13 1.491(5) . ?
C19 C18 1.378(6) . ?
C19 C20 1.384(6) . ?
C19 Br1A 1.881(4) . ?
C19 Br1B 1.984(5) . ?
C20 C21 1.387(6) . ?
C20 H20 0.9300 . ?
C21 C22 1.402(5) . ?
C21 H21 0.9300 . ?
C22 C17 1.404(6) . ?
C12 C11 1.399(6) . ?
C12 C7 1.419(6) . ?
C7 C8 1.403(6) . ?
C7 C6 1.444(6) . ?
C6 H6 0.9300 . ?
C5 C4 1.524(7) . ?
C5 H5A 0.9700 . ?
C5 H5B 0.9700 . ?
C4 C3 1.523(6) . ?
C4 H4B 0.9700 . ?
C4 H4A 0.9700 . ?
C3 H3B 0.9700 . ?
C3 H3A 0.9700 . ?
C2 C1 1.502(6) . ?
C2 H2A 0.9700 . ?
C2 H2B 0.9700 . ?
C1 H1B 0.9700 . ?
C1 H1A 0.9700 . ?
C13 C14 1.520(7) . ?
C13 H13A 0.9700 . ?
C13 H13B 0.9700 . ?
C14 C15 1.532(7) . ?
C14 H14B 0.9700 . ?
C14 H14A 0.9700 . ?
C15 H15A 0.9700 . ?
C15 H15B 0.9700 . ?
C16 C17 1.449(5) . ?
C16 H16 0.9300 . ?
C17 C18 1.393(6) . ?
C18 H18 0.9300 . ?
C8 C9 1.377(6) . ?
C8 H8 0.9300 . ?
C9 C10 1.396(6) . ?
C10 C11 1.379(6) . ?
C10 H10 0.9300 . ?
C11 H11 0.9300 . ?
B1 C29B 1.35(3) . ?
B1 C23A 1.638(8) . ?
B1 C41 1.646(7) . ?
B1 C35 1.653(8) . ?
B1 C29A 1.726(11) . ?
B1 C23B 1.74(2) . ?
C41 C42 1.404(6) . ?
C41 C46 1.409(6) . ?
C46 C45 1.393(6) . ?
C46 H46 0.95(6) . ?
C45 C44 1.384(7) . ?
C45 H45 0.98(5) . ?
C44 C43 1.385(7) . ?
C44 H44 0.88(6) . ?
C35 C36 1.385(7) . ?
C35 C40B 1.41(3) . ?
C35 C40A 1.458(10) . ?
C36 C37 1.384(8) . ?
C36 H36 0.91(5) . ?
C37 C38B 1.40(2) . ?
C37 C38A 1.475(13) . ?
C42 C43 1.393(6) . ?
C42 H42 0.86(5) . ?
C43 H43 0.84(6) . ?
C32A C31A 1.391(10) . ?
C32A C33A 1.431(15) . ?
C33A C34A 1.398(18) . ?
C34A C29A 1.366(17) . ?
C29A C30A 1.408(12) . ?
C27A C26A 1.384(9) . ?
C27A C28A 1.397(8) . ?
C28A C23A 1.401(8) . ?
C38A C39A 1.400(16) . ?
C39A C40A 1.362(15) . ?
C30A C31A 1.409(10) . ?
C24A C23A 1.396(9) . ?
C24A C25A 1.411(10) . ?
C26A C25A 1.403(10) . ?
C26B C25B 1.36(2) . ?
C26B C27B 1.46(3) . ?
C24B C25B 1.38(2) . ?
C24B C23B 1.39(2) . ?
C23B C28B 1.39(2) . ?
C28B C27B 1.41(3) . ?
C30B C29B 1.36(3) . ?
C30B C31B 1.40(3) . ?
C31B C32B 1.48(3) . ?
C39B C38B 1.40(3) . ?
C39B C40B 1.44(3) . ?
C32B C33B 1.30(4) . ?
C29B C34B 1.56(5) . ?
C33B C34B 1.46(5) . ?

loop_
_geom_hbond_atom_site_label_D
_geom_hbond_atom_site_label_H
_geom_hbond_atom_site_label_A
_geom_hbond_distance_DH
_geom_hbond_distance_HA
_geom_hbond_distance_DA
_geom_hbond_angle_DHA
_geom_hbond_site_symmetry_A
_geom_hbond_publ_flag
C5 H5A O1 0.97 2.52 2.990(5) 109.9 . yes
C14 H14A Br2 0.97 3.12 3.876(5) 136.4 3_666 yes
C15 H15A O2 0.97 2.52 3.012(5) 111.3 . yes
C8 H8 Br1A^a 0.93 2.94 3.578(5) 127.2 3_766 yes

loop_
_geom_torsion_atom_site_label_1
_geom_torsion_atom_site_label_2
_geom_torsion_atom_site_label_3
_geom_torsion_atom_site_label_4
_geom_torsion
_geom_torsion_site_symmetry_1
_geom_torsion_site_symmetry_2
_geom_torsion_site_symmetry_3
_geom_torsion_site_symmetry_4
_geom_torsion_publ_flag
N4 Mn1 O1 C22 -33.8(3) . . . . ?
N3 Mn1 O1 C22 65.0(3) . . . . ?
N2 Mn1 O1 C22 153.6(3) . . . . ?
N1 Mn1 O1 C22 -122.3(3) . . . . ?
N4 Mn1 O2 C12 58.8(3) . . . . ?
N3 Mn1 O2 C12 -39.9(3) . . . . ?
N2 Mn1 O2 C12 -128.7(3) . . . . ?
N1 Mn1 O2 C12 147.1(3) . . . . ?
C18 C19 C20 C21 -1.3(7) . . . . ?
Br1A C19 C20 C21 -176.9(3) . . . . ?
Br1B C19 C20 C21 162.7(4) . . . . ?
C19 C20 C21 C22 -0.1(6) . . . . ?
Mn1 O1 C22 C21 -156.6(3) . . . . ?
Mn1 O1 C22 C17 26.4(5) . . . . ?
C20 C21 C22 O1 -174.6(4) . . . . ?
C20 C21 C22 C17 2.6(6) . . . . ?
Mn1 O2 C12 C11 -149.6(3) . . . . ?
Mn1 O2 C12 C7 30.7(6) . . . . ?
O2 C12 C7 C8 178.9(4) . . . . ?
C11 C12 C7 C8 -0.8(6) . . . . ?
O2 C12 C7 C6 5.2(6) . . . . ?
C11 C12 C7 C6 -174.5(4) . . . . ?
C5 N3 C6 C7 165.3(4) . . . . ?
Mn1 N3 C6 C7 -4.4(7) . . . . ?
C8 C7 C6 N3 168.4(4) . . . . ?
C12 C7 C6 N3 -17.9(7) . . . . ?
C6 N3 C5 C4 -104.3(4) . . . . ?
Mn1 N3 C5 C4 66.0(4) . . . . ?
N3 C5 C4 C3 -65.9(5) . . . . ?
C2 N2 C3 C4 180.0(4) . . . . ?
Mn1 N2 C3 C4 -57.0(4) . . . . ?
C5 C4 C3 N2 63.4(5) . . . . ?
C3 N2 C2 C1 169.3(3) . . . . ?
Mn1 N2 C2 C1 40.7(4) . . . . ?
C13 N1 C1 C2 170.5(3) . . . . ?
Mn1 N1 C1 C2 41.3(4) . . . . ?
N2 C2 C1 N1 -55.7(4) . . . . ?
C1 N1 C13 C14 -179.6(4) . . . . ?
Mn1 N1 C13 C14 -56.4(4) . . . . ?
N1 C13 C14 C15 63.5(5) . . . . ?
C16 N4 C15 C14 -98.7(5) . . . . ?
Mn1 N4 C15 C14 67.8(4) . . . . ?
C13 C14 C15 N4 -67.5(4) . . . . ?
C15 N4 C16 C17 162.2(4) . . . . ?
Mn1 N4 C16 C17 -3.3(6) . . . . ?
O1 C22 C17 C18 173.4(4) . . . . ?
C21 C22 C17 C18 -3.7(6) . . . . ?
O1 C22 C17 C16 4.0(6) . . . . ?
C21 C22 C17 C16 -173.0(4) . . . . ?
N4 C16 C17 C18 175.2(4) . . . . ?
N4 C16 C17 C22 -15.2(6) . . . . ?
C20 C19 C18 C17 0.2(7) . . . . ?
Br1A C19 C18 C17 175.8(3) . . . . ?
Br1B C19 C18 C17 -163.7(4) . . . . ?
C22 C17 C18 C19 2.3(6) . . . . ?
C16 C17 C18 C19 172.0(4) . . . . ?
C12 C7 C8 C9 2.0(7) . . . . ?
C6 C7 C8 C9 175.8(4) . . . . ?
C7 C8 C9 C10 -1.0(7) . . . . ?
C7 C8 C9 Br2 179.7(3) . . . . ?
C8 C9 C10 C11 -1.1(7) . . . . ?
Br2 C9 C10 C11 178.2(4) . . . . ?
C9 C10 C11 C12 2.4(7) . . . . ?
O2 C12 C11 C10 178.9(4) . . . . ?
C7 C12 C11 C10 -1.3(7) . . . . ?
C29B B1 C41 C42 48.2(13) . . . . ?
C23A B1 C41 C42 153.1(5) . . . . ?
C35 B1 C41 C42 -77.2(6) . . . . ?
C29A B1 C41 C42 39.0(7) . . . . ?
C23B B1 C41 C42 -173.5(7) . . . . ?
C29B B1 C41 C46 -131.4(12) . . . . ?
C23A B1 C41 C46 -26.5(7) . . . . ?
C35 B1 C41 C46 103.1(5) . . . . ?
C29A B1 C41 C46 -140.6(6) . . . . ?
C23B B1 C41 C46 6.9(8) . . . . ?
C42 C41 C46 C45 -1.0(7) . . . . ?
B1 C41 C46 C45 178.6(5) . . . . ?
C41 C46 C45 C44 -1.3(7) . . . . ?
C46 C45 C44 C43 2.0(6) . . . . ?
C29B B1 C35 C36 -89.7(12) . . . . ?
C23A B1 C35 C36 168.1(5) . . . . ?
C41 B1 C35 C36 40.4(7) . . . . ?
C29A B1 C35 C36 -77.3(6) . . . . ?
C23B B1 C35 C36 147.1(7) . . . . ?
C29B B1 C35 C40B 109(2) . . . . ?
C41 B1 C35 C40B -120.5(17) . . . . ?
C23B B1 C35 C40B -13.9(17) . . . . ?
C23A B1 C35 C40A -24.1(8) . . . . ?
C41 B1 C35 C40A -151.7(6) . . . . ?
C29A B1 C35 C40A 90.5(7) . . . . ?
C40B C35 C36 C37 -23.4(17) . . . . ?
C40A C35 C36 C37 6.7(8) . . . . ?
B1 C35 C36 C37 175.5(5) . . . . ?
C35 C36 C37 C38B 22.0(16) . . . . ?
C35 C36 C37 C38A -7.8(9) . . . . ?
C46 C41 C42 C43 2.6(7) . . . . ?
B1 C41 C42 C43 -177.0(5) . . . . ?
C45 C44 C43 C42 -0.5(6) . . . . ?
C41 C42 C43 C44 -2.0(7) . . . . ?
C31A C32A C33A C34A 0.8(15) . . . . ?
C32A C33A C34A C29A 0.6(17) . . . . ?
C33A C34A C29A C30A -2.2(16) . . . . ?
C33A C34A C29A B1 -175.9(10) . . . . ?
C23A B1 C29A C34A 85.1(9) . . . . ?
C41 B1 C29A C34A -156.3(8) . . . . ?
C35 B1 C29A C34A -36.6(9) . . . . ?
C23A B1 C29A C30A -88.0(8) . . . . ?
C41 B1 C29A C30A 30.6(9) . . . . ?
C35 B1 C29A C30A 150.2(7) . . . . ?
C26A C27A C28A C23A -1.0(8) . . . . ?
C36 C37 C38A C39A 6.4(10) . . . . ?
C37 C38A C39A C40A -5.0(12) . . . . ?
C38A C39A C40A C35 4.5(13) . . . . ?
C36 C35 C40A C39A -4.8(10) . . . . ?
B1 C35 C40A C39A -173.7(7) . . . . ?
C34A C29A C30A C31A 2.4(12) . . . . ?
B1 C29A C30A C31A 175.6(7) . . . . ?
C33A C32A C31A C30A -0.5(12) . . . . ?
C29A C30A C31A C32A -1.1(12) . . . . ?
C25A C24A C23A C28A 1.4(8) . . . . ?
C25A C24A C23A B1 179.0(5) . . . . ?
C27A C28A C23A C24A -0.1(8) . . . . ?
C27A C28A C23A B1 -177.5(5) . . . . ?
C41 B1 C23A C24A 72.0(6) . . . . ?
C35 B1 C23A C24A -55.7(6) . . . . ?
C29A B1 C23A C24A -171.3(6) . . . . ?
C41 B1 C23A C28A -110.8(6) . . . . ?
C35 B1 C23A C28A 121.5(6) . . . . ?
C29A B1 C23A C28A 6.0(7) . . . . ?
C28A C27A C26A C25A 0.9(8) . . . . ?
C27A C26A C25A C24A 0.4(8) . . . . ?
C23A C24A C25A C26A -1.6(9) . . . . ?
C25B C24B C23B C28B 1(2) . . . . ?
C25B C24B C23B B1 -171.3(13) . . . . ?
C29B B1 C23B C28B 32.6(19) . . . . ?
C41 B1 C23B C28B -103.5(12) . . . . ?
C35 B1 C23B C28B 144.3(11) . . . . ?
C29B B1 C23B C24B -155.5(18) . . . . ?
C41 B1 C23B C24B 68.3(16) . . . . ?
C35 B1 C23B C24B -43.9(15) . . . . ?
C27B C26B C25B C24B -9(2) . . . . ?
C23B C24B C25B C26B 4(3) . . . . ?
C24B C23B C28B C27B 1(2) . . . . ?
B1 C23B C28B C27B 174.6(14) . . . . ?
C29B C30B C31B C32B 3(4) . . . . ?
C30B C31B C32B C33B 1(4) . . . . ?
C36 C37 C38B C39B -7(3) . . . . ?
C40B C39B C38B C37 -5(5) . . . . ?
C23B C28B C27B C26B -7(3) . . . . ?
C25B C26B C27B C28B 11(2) . . . . ?
C41 B1 C29B C30B 26(2) . . . . ?
C35 B1 C29B C30B 152.9(16) . . . . ?
C23B B1 C29B C30B -105.4(19) . . . . ?
C41 B1 C29B C34B -154(2) . . . . ?
C35 B1 C29B C34B -27(3) . . . . ?
C23B B1 C29B C34B 74(3) . . . . ?
C31B C30B C29B B1 174(2) . . . . ?
C31B C30B C29B C34B -6(4) . . . . ?
C31B C32B C33B C34B -3(5) . . . . ?
C36 C35 C40B C39B 9(3) . . . . ?
B1 C35 C40B C39B 171(2) . . . . ?
C38B C39B C40B C35 4(4) . . . . ?
C32B C33B C34B C29B 0(5) . . . . ?
B1 C29B C34B C33B -175(2) . . . . ?
C30B C29B C34B C33B 4(4) . . . . ?
